data_1505264
loop_
_publ_author_name
'Fujita, Ken-ichi'
'Tanino, Nobuhide'
'Yamaguchi, Ryohei'

_publ_section_title
;
 Ligand-promoted dehydrogenation of alcohols catalyzed by Cp*Ir complexes.
 A new catalytic system for oxidant-free oxidation of alcohols.
;
_journal_issue 1
_journal_name_full 'Organic letters'
_journal_page_first 109
_journal_page_last 111
_journal_paper_doi 10.1021/ol062806v
_journal_volume 9
_journal_year 2007
_chemical_formula_moiety 'C15 H20 Cl2 Ir N O '
_chemical_formula_sum 'C15 H20 Cl2 Ir N O'
_chemical_formula_weight 493.46
_space_group_IT_number 2
_symmetry_cell_setting triclinic
_symmetry_Int_Tables_number 2
_symmetry_space_group_name_Hall '-P 1'
_symmetry_space_group_name_H-M 'P -1'
_cell_angle_alpha 96.0595(17)
_cell_angle_beta 106.7664(15)
_cell_angle_gamma 109.7000(14)
_cell_formula_units_Z 2
_cell_length_a 7.2510(4)
_cell_length_b 8.4985(5)
_cell_length_c 14.7866(9)
_cell_measurement_reflns_used 7831
_cell_measurement_temperature 173.1
_cell_measurement_theta_max 27.5
_cell_measurement_theta_min 3.2
_cell_volume 800.33(8)
_computing_cell_refinement PROCESS-AUTO
_computing_data_collection PROCESS-AUTO
_computing_data_reduction CrystalStructure
_computing_publication_material 'CrystalStructure 3.7.0'
_computing_structure_refinement CRYSTALS
_computing_structure_solution 'DIRDIF99 (PATTY)'
_diffrn_detector_area_resol_mean 10.00
_diffrn_measured_fraction_theta_full 0.995
_diffrn_measured_fraction_theta_max 0.995
_diffrn_measurement_device_type 'Rigaku RAXIS-RAPID'
_diffrn_measurement_method \w
_diffrn_radiation_type 'Mo K\a'
_diffrn_radiation_wavelength 0.71075
_diffrn_reflns_av_R_equivalents 0.069
_diffrn_reflns_limit_h_max 8
_diffrn_reflns_limit_h_min -9
_diffrn_reflns_limit_k_max 10
_diffrn_reflns_limit_k_min -11
_diffrn_reflns_limit_l_max 19
_diffrn_reflns_limit_l_min -19
_diffrn_reflns_number 7912
_diffrn_reflns_theta_full 27.48
_diffrn_reflns_theta_max 27.48
_exptl_absorpt_coefficient_mu 8.692
_exptl_absorpt_correction_T_max 0.114
_exptl_absorpt_correction_T_min 0.038
_exptl_absorpt_correction_type multi-scan
_exptl_absorpt_process_details
;
    Higashi, T. (1995). Program for Absorption Correction.
    Rigaku Corporation, Tokyo, Japan.
;
_exptl_crystal_colour orange
_exptl_crystal_density_diffrn 2.047
_exptl_crystal_density_method 'not measured'
_exptl_crystal_description block
_exptl_crystal_F_000 472.00
_exptl_crystal_size_max 0.56
_exptl_crystal_size_mid 0.34
_exptl_crystal_size_min 0.25
_refine_diff_density_max 4.10
_refine_diff_density_min -3.07
_refine_ls_extinction_method none
_refine_ls_goodness_of_fit_ref 1.045
_refine_ls_hydrogen_treatment refall
_refine_ls_number_parameters 200
_refine_ls_number_reflns 3357
_refine_ls_R_factor_gt 0.0438
_refine_ls_shift/su_max 0.0000
_refine_ls_structure_factor_coef F
_refine_ls_weighting_details 'w = 1/[0.0007Fo^2^ + 1.0000\s(Fo^2^)]'
_refine_ls_weighting_scheme calc
_refine_ls_wR_factor_ref 0.0571
_reflns_number_gt 3357
_reflns_number_total 3642
_reflns_threshold_expression F^2^>2.0\s(F^2^)
_cod_data_source_file ol062806vsi20061118_034310.cif
_cod_data_source_block '_complex1a'
_cod_original_formula_sum 'C15 H20 Cl2 Ir N O '
_cod_database_code 1505264

loop_
_symmetry_equiv_pos_site_id
_symmetry_equiv_pos_as_xyz
1 +X,+Y,+Z
2 -X,-Y,-Z

loop_
_atom_site_label
_atom_site_type_symbol
_atom_site_fract_x
_atom_site_fract_y
_atom_site_fract_z
_atom_site_U_iso_or_equiv
_atom_site_adp_type
_atom_site_occupancy
_atom_site_symmetry_multiplicity
_atom_site_calc_flag
_atom_site_refinement_flags
Ir(1) Ir 0.19442(3) 0.25767(2) 0.259520(10) 0.01359(8) Uani 1.00 1 d .
Cl(1) Cl 0.4979(2) 0.2829(2) 0.39114(11) 0.0218(3) Uani 1.00 1 d .
Cl(2) Cl 0.3519(2) 0.1772(2) 0.14759(12) 0.0235(3) Uani 1.00 1 d .
O(1) O 0.2856(9) 0.4912(6) 0.1003(3) 0.0376(14) Uani 1.00 1 d .
N(1) N 0.3580(7) 0.5244(6) 0.2658(3) 0.0166(11) Uani 1.00 1 d .
C(1) C 0.3501(11) 0.5937(9) 0.1882(5) 0.0229(16) Uani 1.00 1 d .
C(2) C 0.4060(10) 0.7692(8) 0.1954(5) 0.0256(17) Uani 1.00 1 d .
C(3) C 0.4703(10) 0.8750(8) 0.2840(5) 0.0275(17) Uani 1.00 1 d .
C(4) C 0.4849(9) 0.8081(8) 0.3657(5) 0.0247(16) Uani 1.00 1 d .
C(5) C 0.4291(9) 0.6338(8) 0.3543(5) 0.0220(15) Uani 1.00 1 d .
C(6) C -0.0843(9) 0.2968(7) 0.2592(4) 0.0193(14) Uani 1.00 1 d .
C(7) C -0.0195(9) 0.2228(8) 0.3367(4) 0.0206(15) Uani 1.00 1 d .
C(8) C -0.0238(9) 0.0581(8) 0.2977(5) 0.0208(15) Uani 1.00 1 d .
C(9) C -0.0915(9) 0.0292(8) 0.1942(5) 0.0229(15) Uani 1.00 1 d .
C(10) C -0.1259(10) 0.1842(8) 0.1691(4) 0.0208(15) Uani 1.00 1 d .
C(11) C -0.1092(10) 0.4668(8) 0.2657(5) 0.0274(17) Uani 1.00 1 d .
C(12) C 0.0365(10) 0.2984(9) 0.4432(4) 0.0280(17) Uani 1.00 1 d .
C(13) C 0.0240(12) -0.0702(9) 0.3540(6) 0.031(2) Uani 1.00 1 d .
C(14) C -0.1208(12) -0.1232(9) 0.1258(5) 0.0320(19) Uani 1.00 1 d .
C(15) C -0.2096(10) 0.2008(9) 0.0670(5) 0.0285(18) Uani 1.00 1 d .
H(1) H 0.3985 0.8152 0.1392 0.033 Uiso 1.00 1 c R
H(2) H 0.5054 0.9947 0.2897 0.032 Uiso 1.00 1 c R
H(3) H 0.5322 0.8804 0.4281 0.026 Uiso 1.00 1 c R
H(4) H 0.4408 0.5865 0.4101 0.023 Uiso 1.00 1 c R
H(5) H -0.0731 0.5171 0.3321 0.035 Uiso 1.00 1 c R
H(6) H -0.2500 0.4488 0.2316 0.035 Uiso 1.00 1 c R
H(7) H -0.0200 0.5411 0.2388 0.034 Uiso 1.00 1 c R
H(8) H 0.0693 0.2203 0.4801 0.034 Uiso 1.00 1 c R
H(9) H -0.0774 0.3184 0.4541 0.034 Uiso 1.00 1 c R
H(10) H 0.1545 0.4036 0.4625 0.034 Uiso 1.00 1 c R
H(11) H 0.0059 -0.1691 0.3104 0.041 Uiso 1.00 1 c R
H(12) H -0.0683 -0.1018 0.3893 0.041 Uiso 1.00 1 c R
H(13) H 0.1640 -0.0204 0.3978 0.041 Uiso 1.00 1 c R
H(14) H -0.1674 -0.1094 0.0614 0.036 Uiso 1.00 1 c R
H(15) H -0.2227 -0.2205 0.1338 0.036 Uiso 1.00 1 c R
H(16) H 0.0070 -0.1392 0.1383 0.035 Uiso 1.00 1 c R
H(17) H -0.2211 0.3090 0.0673 0.036 Uiso 1.00 1 c R
H(18) H -0.3435 0.1118 0.0349 0.036 Uiso 1.00 1 c R
H(19) H -0.1179 0.1919 0.0338 0.036 Uiso 1.00 1 c R

loop_
_atom_site_aniso_label
_atom_site_aniso_U_11
_atom_site_aniso_U_22
_atom_site_aniso_U_33
_atom_site_aniso_U_12
_atom_site_aniso_U_13
_atom_site_aniso_U_23
Ir(1) 0.01535(17) 0.01270(17) 0.00967(18) 0.00310(12) 0.00355(11) 0.00017(11)
Cl(1) 0.0205(6) 0.0241(7) 0.0161(7) 0.0082(6) 0.0010(5) 0.0022(6)
Cl(2) 0.0272(7) 0.0248(7) 0.0185(8) 0.0087(6) 0.0112(6) 0.0002(6)
O(1) 0.066(3) 0.023(2) 0.013(2) 0.010(2) 0.007(2) 0.007(2)
N(1) 0.015(2) 0.018(2) 0.013(2) 0.005(2) 0.0024(19) 0.003(2)
C(1) 0.023(3) 0.030(3) 0.016(3) 0.009(2) 0.008(2) 0.004(2)
C(2) 0.024(3) 0.028(3) 0.031(3) 0.012(2) 0.012(2) 0.015(3)
C(3) 0.025(3) 0.018(3) 0.038(4) 0.009(2) 0.008(3) 0.007(3)
C(4) 0.024(3) 0.018(3) 0.024(3) 0.005(2) 0.003(2) -0.001(2)
C(5) 0.020(2) 0.016(2) 0.020(3) 0.000(2) 0.004(2) -0.004(2)
C(6) 0.016(2) 0.015(2) 0.028(3) 0.002(2) 0.013(2) 0.005(2)
C(7) 0.016(2) 0.019(3) 0.017(3) -0.006(2) 0.010(2) -0.004(2)
C(8) 0.020(2) 0.018(2) 0.023(3) 0.003(2) 0.011(2) 0.007(2)
C(9) 0.022(2) 0.016(2) 0.023(3) 0.002(2) 0.005(2) -0.001(2)
C(10) 0.020(2) 0.021(3) 0.016(3) 0.003(2) 0.007(2) -0.001(2)
C(11) 0.029(3) 0.024(3) 0.033(3) 0.016(2) 0.009(2) 0.004(3)
C(12) 0.029(3) 0.040(4) 0.016(3) 0.013(3) 0.009(2) 0.008(3)
C(13) 0.032(3) 0.024(3) 0.047(5) 0.016(3) 0.019(3) 0.018(3)
C(14) 0.034(3) 0.022(3) 0.032(4) 0.004(3) 0.012(3) -0.002(3)
C(15) 0.027(3) 0.043(4) 0.020(3) 0.019(3) 0.007(2) 0.010(3)

loop_
_atom_type_symbol
_atom_type_description
_atom_type_scat_dispersion_real
_atom_type_scat_dispersion_imag
_atom_type_scat_source
C C 0.003 0.002
;
International Tables for Crystallography
(1992, Vol. C, Tables 4.2.6.8 and 6.1.1.4)
;
H H 0.000 0.000
;
International Tables for Crystallography
(1992, Vol. C, Table 6.1.1.4)
;
Cl Cl 0.148 0.159
;
International Tables for Crystallography
(1992, Vol. C, Tables 4.2.6.8 and 6.1.1.4)
;
N N 0.006 0.003
;
International Tables for Crystallography
(1992, Vol. C, Tables 4.2.6.8 and 6.1.1.4)
;
O O 0.011 0.006
;
International Tables for Crystallography
(1992, Vol. C, Tables 4.2.6.8 and 6.1.1.4)
;
Ir Ir -1.444 7.990
;
International Tables for Crystallography
(1992, Vol. C, Tables 4.2.6.8 and 6.1.1.4)
;

loop_
_geom_angle_atom_site_label_1
_geom_angle_atom_site_label_2
_geom_angle_atom_site_label_3
_geom_angle
Cl(1) Ir(1) Cl(2) 88.46(5)
Cl(1) Ir(1) N(1) 86.48(13)
Cl(1) Ir(1) C(6) 131.18(18)
Cl(1) Ir(1) C(7) 98.29(17)
Cl(1) Ir(1) C(8) 95.64(17)
Cl(1) Ir(1) C(9) 125.9(2)
Cl(1) Ir(1) C(10) 161.2(2)
Cl(2) Ir(1) N(1) 90.11(17)
Cl(2) Ir(1) C(6) 140.36(18)
Cl(2) Ir(1) C(7) 157.21(16)
Cl(2) Ir(1) C(8) 118.6(2)
Cl(2) Ir(1) C(9) 92.8(2)
Cl(2) Ir(1) C(10) 103.1(2)
N(1) Ir(1) C(6) 92.2(2)
N(1) Ir(1) C(7) 111.9(2)
N(1) Ir(1) C(8) 151.3(2)
N(1) Ir(1) C(9) 147.6(2)
N(1) Ir(1) C(10) 107.9(2)
C(6) Ir(1) C(7) 38.1(2)
C(6) Ir(1) C(8) 65.0(2)
C(6) Ir(1) C(9) 65.7(2)
C(6) Ir(1) C(10) 39.2(2)
C(7) Ir(1) C(8) 39.4(2)
C(7) Ir(1) C(9) 65.6(2)
C(7) Ir(1) C(10) 65.6(2)
C(8) Ir(1) C(9) 38.7(2)
C(8) Ir(1) C(10) 65.9(2)
C(9) Ir(1) C(10) 40.1(2)
Ir(1) N(1) C(1) 124.4(3)
Ir(1) N(1) C(5) 116.0(4)
C(1) N(1) C(5) 117.4(5)
O(1) C(1) N(1) 119.3(6)
O(1) C(1) C(2) 118.5(7)
N(1) C(1) C(2) 122.2(6)
C(1) C(2) C(3) 119.2(7)
C(2) C(3) C(4) 120.0(6)
C(3) C(4) C(5) 118.1(6)
N(1) C(5) C(4) 123.0(6)
Ir(1) C(6) C(7) 70.4(4)
Ir(1) C(6) C(10) 70.3(4)
Ir(1) C(6) C(11) 125.7(4)
C(7) C(6) C(10) 109.3(6)
C(7) C(6) C(11) 126.8(6)
C(10) C(6) C(11) 123.8(6)
Ir(1) C(7) C(6) 71.5(4)
Ir(1) C(7) C(8) 70.6(4)
Ir(1) C(7) C(12) 125.8(4)
C(6) C(7) C(8) 108.4(5)
C(6) C(7) C(12) 126.2(6)
C(8) C(7) C(12) 125.4(6)
Ir(1) C(8) C(7) 70.1(3)
Ir(1) C(8) C(9) 71.8(3)
Ir(1) C(8) C(13) 126.4(5)
C(7) C(8) C(9) 108.9(6)
C(7) C(8) C(13) 126.9(6)
C(9) C(8) C(13) 124.1(6)
Ir(1) C(9) C(8) 69.6(3)
Ir(1) C(9) C(10) 69.0(3)
Ir(1) C(9) C(14) 126.1(5)
C(8) C(9) C(10) 106.6(5)
C(8) C(9) C(14) 126.9(6)
C(10) C(9) C(14) 126.5(6)
Ir(1) C(10) C(6) 70.5(3)
Ir(1) C(10) C(9) 70.8(3)
Ir(1) C(10) C(15) 128.3(5)
C(6) C(10) C(9) 106.7(6)
C(6) C(10) C(15) 129.7(7)
C(9) C(10) C(15) 123.3(6)
C(1) C(2) H(1) 120.6
C(3) C(2) H(1) 120.2
C(2) C(3) H(2) 120.1
C(4) C(3) H(2) 119.9
C(3) C(4) H(3) 121.0
C(5) C(4) H(3) 120.9
N(1) C(5) H(4) 118.1
C(4) C(5) H(4) 118.9
C(6) C(11) H(5) 108.4
C(6) C(11) H(6) 109.7
C(6) C(11) H(7) 110.3
H(5) C(11) H(6) 109.5
H(5) C(11) H(7) 109.5
H(6) C(11) H(7) 109.5
C(7) C(12) H(8) 109.1
C(7) C(12) H(9) 110.3
C(7) C(12) H(10) 109.1
H(8) C(12) H(9) 109.5
H(8) C(12) H(10) 109.5
H(9) C(12) H(10) 109.5
C(8) C(13) H(11) 109.5
C(8) C(13) H(12) 109.3
C(8) C(13) H(13) 109.7
H(11) C(13) H(12) 109.5
H(11) C(13) H(13) 109.5
H(12) C(13) H(13) 109.5
C(9) C(14) H(14) 109.6
C(9) C(14) H(15) 108.7
C(9) C(14) H(16) 110.1
H(14) C(14) H(15) 109.5
H(14) C(14) H(16) 109.5
H(15) C(14) H(16) 109.5
C(10) C(15) H(17) 109.5
C(10) C(15) H(18) 109.3
C(10) C(15) H(19) 109.6
H(17) C(15) H(18) 109.5
H(17) C(15) H(19) 109.5
H(18) C(15) H(19) 109.5

loop_
_geom_bond_atom_site_label_1
_geom_bond_atom_site_label_2
_geom_bond_distance
Ir(1) Cl(1) 2.4080(14)
Ir(1) Cl(2) 2.426(2)
Ir(1) N(1) 2.153(4)
Ir(1) C(6) 2.155(7)
Ir(1) C(7) 2.140(7)
Ir(1) C(8) 2.147(6)
Ir(1) C(9) 2.176(5)
Ir(1) C(10) 2.151(6)
O(1) C(1) 1.343(8)
N(1) C(1) 1.339(10)
N(1) C(5) 1.368(8)
C(1) C(2) 1.391(10)
C(2) C(3) 1.364(10)
C(3) C(4) 1.380(11)
C(4) C(5) 1.375(9)
C(6) C(7) 1.403(10)
C(6) C(10) 1.444(9)
C(6) C(11) 1.511(10)
C(7) C(8) 1.444(10)
C(7) C(12) 1.517(9)
C(8) C(9) 1.431(9)
C(8) C(13) 1.510(11)
C(9) C(10) 1.485(10)
C(9) C(14) 1.470(10)
C(10) C(15) 1.498(10)
C(2) H(1) 0.950
C(3) H(2) 0.950
C(4) H(3) 0.950
C(5) H(4) 0.950
C(11) H(5) 0.950
C(11) H(6) 0.950
C(11) H(7) 0.950
C(12) H(8) 0.950
C(12) H(9) 0.950
C(12) H(10) 0.950
C(13) H(11) 0.950
C(13) H(12) 0.950
C(13) H(13) 0.950
C(14) H(14) 0.950
C(14) H(15) 0.950
C(14) H(16) 0.950
C(15) H(17) 0.950
C(15) H(18) 0.950
C(15) H(19) 0.950

loop_
_geom_contact_atom_site_label_1
_geom_contact_atom_site_label_2
_geom_contact_distance
_geom_contact_site_symmetry_2
Cl(1) C(3) 3.572(7) 54501
C(2) C(9) 3.574(9) 66501
C(3) Cl(1) 3.572(7) 56501
C(3) C(8) 3.403(9) 66501
C(8) C(3) 3.403(9) 44501
C(9) C(2) 3.574(9) 44501
Cl(1) H(2) 2.759 54501
Cl(1) H(3) 3.599 54501
Cl(1) H(3) 3.167 66602
Cl(1) H(4) 2.880 66602
Cl(1) H(5) 3.487 65501
Cl(1) H(6) 3.514 65501
Cl(1) H(9) 2.846 65501
Cl(1) H(10) 3.041 66602
Cl(2) H(1) 3.200 54501
Cl(2) H(2) 2.926 54501
Cl(2) H(6) 2.835 65501
Cl(2) H(14) 2.896 55502
Cl(2) H(17) 3.509 65501
Cl(2) H(18) 3.274 65501
Cl(2) H(18) 3.424 55502
Cl(2) H(19) 3.454 55502
O(1) H(6) 3.526 65501
O(1) H(14) 3.505 55502
O(1) H(15) 3.434 66501
O(1) H(17) 3.162 56502
N(1) H(6) 3.277 65501
C(1) H(6) 3.440 65501
C(1) H(15) 3.338 66501
C(2) H(15) 3.059 66501
C(2) H(16) 3.152 56501
C(2) H(19) 3.547 56502
C(3) H(11) 3.401 56501
C(3) H(12) 3.184 66501
C(3) H(13) 3.424 56501
C(3) H(16) 3.382 56501
C(4) H(8) 3.478 66602
C(4) H(11) 3.409 56501
C(4) H(12) 2.970 66501
C(4) H(13) 3.247 56501
C(4) H(13) 3.521 66602
C(5) H(8) 3.456 66602
C(5) H(10) 3.559 66602
C(5) H(12) 3.427 66501
C(6) H(2) 3.394 44501
C(7) H(2) 3.153 44501
C(8) H(2) 3.236 44501
C(9) H(1) 3.326 44501
C(9) H(2) 3.537 44501
C(11) H(11) 2.867 56501
C(12) H(4) 3.512 66602
C(12) H(5) 3.417 56602
C(12) H(9) 3.323 56602
C(12) H(12) 3.127 55602
C(13) H(3) 3.572 66602
C(13) H(5) 3.297 54501
C(13) H(7) 3.422 54501
C(13) H(8) 3.022 55602
C(14) H(1) 3.413 44501
C(14) H(19) 3.414 55502
C(15) H(1) 2.927 56502
C(15) H(18) 3.219 45502
H(1) Cl(2) 3.200 56501
H(1) C(9) 3.326 66501
H(1) C(14) 3.413 66501
H(1) C(15) 2.927 56502
H(1) H(14) 3.539 66501
H(1) H(15) 2.885 66501
H(1) H(16) 2.988 56501
H(1) H(17) 2.869 56502
H(1) H(18) 3.397 66501
H(1) H(18) 2.661 56502
H(1) H(19) 2.752 56502
H(2) Cl(1) 2.759 56501
H(2) Cl(2) 2.926 56501
H(2) C(6) 3.394 66501
H(2) C(7) 3.153 66501
H(2) C(8) 3.236 66501
H(2) C(9) 3.537 66501
H(2) H(9) 3.371 66501
H(2) H(11) 3.532 56501
H(2) H(12) 3.426 66501
H(2) H(13) 3.288 56501
H(2) H(16) 3.374 56501
H(3) Cl(1) 3.599 56501
H(3) Cl(1) 3.167 66602
H(3) C(13) 3.572 66602
H(3) H(3) 3.028 67602
H(3) H(8) 3.251 66602
H(3) H(11) 3.564 56501
H(3) H(12) 3.070 66501
H(3) H(13) 2.991 56501
H(3) H(13) 2.684 66602
H(4) Cl(1) 2.880 66602
H(4) C(12) 3.512 66602
H(4) H(4) 3.213 66602
H(4) H(8) 3.182 66602
H(4) H(10) 2.963 66602
H(5) Cl(1) 3.487 45501
H(5) C(12) 3.417 56602
H(5) C(13) 3.297 56501
H(5) H(8) 3.362 56602
H(5) H(9) 3.032 56602
H(5) H(10) 3.302 56602
H(5) H(11) 2.608 56501
H(5) H(12) 3.246 56501
H(6) Cl(1) 3.514 45501
H(6) Cl(2) 2.835 45501
H(6) O(1) 3.526 45501
H(6) N(1) 3.277 45501
H(6) C(1) 3.440 45501
H(6) H(11) 3.039 56501
H(6) H(15) 3.267 56501
H(7) C(13) 3.422 56501
H(7) H(11) 2.499 56501
H(7) H(15) 3.167 56501
H(7) H(16) 3.207 56501
H(8) C(4) 3.478 66602
H(8) C(5) 3.456 66602
H(8) C(13) 3.022 55602
H(8) H(3) 3.251 66602
H(8) H(4) 3.182 66602
H(8) H(5) 3.362 56602
H(8) H(11) 3.344 55602
H(8) H(12) 2.270 55602
H(8) H(13) 3.078 55602
H(9) Cl(1) 2.846 45501
H(9) C(12) 3.323 56602
H(9) H(2) 3.371 44501
H(9) H(5) 3.032 56602
H(9) H(9) 2.920 56602
H(9) H(10) 2.844 56602
H(9) H(12) 3.266 55602
H(9) H(13) 3.535 55602
H(10) Cl(1) 3.041 66602
H(10) C(5) 3.559 66602
H(10) H(4) 2.963 66602
H(10) H(5) 3.302 56602
H(10) H(9) 2.844 56602
H(10) H(10) 3.530 56602
H(10) H(12) 3.559 55602
H(11) C(3) 3.401 54501
H(11) C(4) 3.409 54501
H(11) C(11) 2.867 54501
H(11) H(2) 3.532 54501
H(11) H(3) 3.564 54501
H(11) H(5) 2.608 54501
H(11) H(6) 3.039 54501
H(11) H(7) 2.499 54501
H(11) H(8) 3.344 55602
H(12) C(3) 3.184 44501
H(12) C(4) 2.970 44501
H(12) C(5) 3.427 44501
H(12) C(12) 3.127 55602
H(12) H(2) 3.426 44501
H(12) H(3) 3.070 44501
H(12) H(5) 3.246 54501
H(12) H(8) 2.270 55602
H(12) H(9) 3.266 55602
H(12) H(10) 3.559 55602
H(12) H(12) 3.236 55602
H(12) H(13) 3.539 55602
H(13) C(3) 3.424 54501
H(13) C(4) 3.247 54501
H(13) C(4) 3.521 66602
H(13) H(2) 3.288 54501
H(13) H(3) 2.991 54501
H(13) H(3) 2.684 66602
H(13) H(8) 3.078 55602
H(13) H(9) 3.535 55602
H(13) H(12) 3.539 55602
H(14) Cl(2) 2.896 55502
H(14) O(1) 3.505 55502
H(14) H(1) 3.539 44501
H(14) H(14) 3.585 55502
H(14) H(18) 3.411 45502
H(14) H(19) 3.034 55502
H(15) O(1) 3.434 44501
H(15) C(1) 3.338 44501
H(15) C(2) 3.059 44501
H(15) H(1) 2.885 44501
H(15) H(6) 3.267 54501
H(15) H(7) 3.167 54501
H(16) C(2) 3.152 54501
H(16) C(3) 3.382 54501
H(16) H(1) 2.988 54501
H(16) H(2) 3.374 54501
H(16) H(7) 3.207 54501
H(16) H(19) 2.917 55502
H(17) Cl(2) 3.509 45501
H(17) O(1) 3.162 56502
H(17) H(1) 2.869 56502
H(18) Cl(2) 3.274 45501
H(18) Cl(2) 3.424 55502
H(18) C(15) 3.219 45502
H(18) H(1) 3.397 44501
H(18) H(1) 2.661 56502
H(18) H(14) 3.411 45502
H(18) H(18) 2.271 45502
H(19) Cl(2) 3.454 55502
H(19) C(2) 3.547 56502
H(19) C(14) 3.414 55502
H(19) H(1) 2.752 56502
H(19) H(14) 3.034 55502
H(19) H(16) 2.917 55502
